data_7033038
loop_
_publ_author_name
'Khullar, Sadhika'
'Mandal, Sanjay K.'

_publ_section_title
;
 Ancillary ligand assisted self-assembly of coordination architectures of
 Mn(II): the effect of the N-alkyl group on a tridentate ligand.
;
_journal_issue 3
_journal_name_full 'Dalton transactions (Cambridge, England : 2003)'
_journal_page_first 1203
_journal_page_last 1210
_journal_paper_doi 10.1039/c4dt03005b
_journal_volume 44
_journal_year 2015
_chemical_formula_moiety 'C34 H34 Mn2 N6 O10'
_chemical_formula_sum 'C34 H34 Mn2 N6 O10'
_chemical_formula_weight 796.54
_chemical_name_common '[Mn2(adc)2(bpma)2(H2O)2]'
_space_group_crystal_system orthorhombic
_space_group_IT_number 61
_space_group_name_Hall '-P 2ac 2ab'
_space_group_name_H-M_alt 'P b c a'
_symmetry_space_group_name_Hall '-P 2ac 2ab'
_symmetry_space_group_name_H-M 'P b c a'
_atom_sites_solution_hydrogens geom
_atom_sites_solution_primary direct
_atom_sites_solution_secondary difmap
_cell_angle_alpha 90
_cell_angle_beta 90
_cell_angle_gamma 90
_cell_formula_units_Z 4
_cell_length_a 14.0877(16)
_cell_length_b 13.1032(14)
_cell_length_c 19.028(2)
_cell_measurement_reflns_used 9964
_cell_measurement_temperature 296.(2)
_cell_measurement_theta_max 24.9660
_cell_measurement_theta_min 2.3773
_cell_volume 3512.5(7)
_computing_cell_refinement 'SAINT V7.68A (Bruker AXS, 2009)'
_computing_data_collection 'APEX2 (Bruker)'
_computing_data_reduction 'SAINT V7.68A (Bruker AXS, 2009)'
_computing_molecular_graphics 'SHELXTL (Bruker AXS)'
_computing_publication_material 'SHELXTL (Bruker AXS)'
_computing_structure_refinement 'SHELXL-97 (Sheldrick, 2008)'
_computing_structure_solution 'SHELXS-97 (Sheldrick, 2008)'
_diffrn_ambient_temperature 296.(2)
_diffrn_detector_area_resol_mean 8.3333
_diffrn_measured_fraction_theta_full 0.999
_diffrn_measured_fraction_theta_max 0.999
_diffrn_measurement_device_type 'Bruker Kappa APEX II'
_diffrn_measurement_method 'phi and omega scans'
_diffrn_radiation_monochromator graphite
_diffrn_radiation_type 'Mo K\a'
_diffrn_radiation_wavelength 0.71073
_diffrn_reflns_av_R_equivalents 0.1295
_diffrn_reflns_av_sigmaI/netI 0.0486
_diffrn_reflns_limit_h_max 16
_diffrn_reflns_limit_h_min -16
_diffrn_reflns_limit_k_max 15
_diffrn_reflns_limit_k_min -15
_diffrn_reflns_limit_l_max 22
_diffrn_reflns_limit_l_min -22
_diffrn_reflns_number 35676
_diffrn_reflns_theta_full 25.04
_diffrn_reflns_theta_max 25.04
_diffrn_reflns_theta_min 2.14
_diffrn_source 'sealed tube'
_diffrn_source_type 'fine focus'
_exptl_absorpt_coefficient_mu 0.785
_exptl_absorpt_correction_T_max 0.7452
_exptl_absorpt_correction_T_min 0.6831
_exptl_absorpt_correction_type multi-scan
_exptl_absorpt_process_details 'SADABS V2008/1 (Bruker AXS)'
_exptl_crystal_colour colourless
_exptl_crystal_density_diffrn 1.514
_exptl_crystal_density_method 'not measured'
_exptl_crystal_description rectangular
_exptl_crystal_F_000 1656
_exptl_crystal_size_max 0.150
_exptl_crystal_size_mid 0.150
_exptl_crystal_size_min 0.120
_refine_diff_density_max 0.239
_refine_diff_density_min -0.696
_refine_ls_extinction_method none
_refine_ls_goodness_of_fit_ref 0.982
_refine_ls_hydrogen_treatment undef
_refine_ls_matrix_type full
_refine_ls_number_parameters 242
_refine_ls_number_reflns 3111
_refine_ls_number_restraints 0
_refine_ls_restrained_S_all 0.982
_refine_ls_R_factor_all 0.0448
_refine_ls_R_factor_gt 0.0363
_refine_ls_shift/su_max 0.003
_refine_ls_shift/su_mean 0.000
_refine_ls_structure_factor_coef Fsqd
_refine_ls_weighting_details 'calc w=1/[\s^2^(Fo^2^)+(0.0747P)^2^+0.5112P] where P=(Fo^2^+2Fc^2^)/3'
_refine_ls_weighting_scheme calc
_refine_ls_wR_factor_gt 0.0989
_refine_ls_wR_factor_ref 0.1137
_reflns_number_gt 2580
_reflns_number_total 3111
_reflns_threshold_expression >2sigma(I)
_cod_data_source_file c4dt03005b2.cif
_cod_data_source_block 1
_cod_depositor_comments 'Adding full bibliography for 7033038--7033039.cif.'
_cod_database_code 7033038

loop_
_space_group_symop_operation_xyz
'x, y, z'
'x+1/2, -y+1/2, -z'
'-x, y+1/2, -z+1/2'
'-x+1/2, -y, z+1/2'
'-x, -y, -z'
'-x-1/2, y-1/2, z'
'x, -y-1/2, z-1/2'
'x-1/2, y, -z-1/2'

loop_
_atom_site_type_symbol
_atom_site_label
_atom_site_fract_x
_atom_site_fract_y
_atom_site_fract_z
_atom_site_U_iso_or_equiv
_atom_site_adp_type
_atom_site_calc_flag
_atom_site_refinement_flags
_atom_site_occupancy
Mn Mn1 0.13790(2) 0.00717(2) 0.316199(18) 0.03107(16) Uani d . 1
O O1 0.03721(11) 0.12664(11) 0.31432(8) 0.0432(4) Uani d . 1
O O2 -0.06718(16) 0.24946(16) 0.33366(11) 0.0930(8) Uani d . 1
O O3 0.02638(11) 0.14986(13) 0.60244(9) 0.0555(5) Uani d . 1
O O4 0.10766(10) -0.06343(10) 0.41654(7) 0.0382(4) Uani d . 1
O O5 0.05387(12) -0.11904(12) 0.27291(10) 0.0500(4) Uani d . 1
H H5A 0.023(2) -0.147(2) 0.3111(15) 0.075 Uiso d . 1
H H5B 0.0551(19) -0.168(2) 0.2369(15) 0.075 Uiso d . 1
N N1 0.27827(12) -0.07554(13) 0.28670(10) 0.0397(4) Uani d . 1
N N2 0.25590(12) 0.08158(12) 0.38380(10) 0.0394(4) Uani d . 1
N N3 0.17489(12) 0.05274(12) 0.20263(10) 0.0380(4) Uani d . 1
C C1 0.28854(19) -0.17059(18) 0.32721(15) 0.0616(7) Uani d . 1
H H1A 0.3429 -0.2076 0.3106 0.092 Uiso calc R 1
H H1B 0.2327 -0.2117 0.3214 0.092 Uiso calc R 1
H H1C 0.2967 -0.1545 0.3761 0.092 Uiso calc R 1
C C2 0.35726(17) -0.00525(18) 0.30068(18) 0.0520(7) Uani d . 1
H H2A 0.3609 0.0449 0.2633 0.062 Uiso calc R 1
H H2B 0.4164 -0.0431 0.3013 0.062 Uiso calc R 1
C C3 0.34436(15) 0.04848(16) 0.36998(13) 0.0442(6) Uani d . 1
C C4 0.41882(17) 0.06545(18) 0.41591(15) 0.0598(7) Uani d . 1
H H4 0.4788 0.0396 0.406 0.072 Uiso calc R 1
C C5 0.40368(19) 0.12047(18) 0.47598(17) 0.0631(7) Uani d . 1
H H5 0.4535 0.1338 0.5067 0.076 Uiso calc R 1
C C6 0.31417(18) 0.15567(17) 0.49025(15) 0.0542(6) Uani d . 1
H H6 0.3023 0.1938 0.5305 0.065 Uiso calc R 1
C C7 0.24244(16) 0.13352(15) 0.44394(12) 0.0448(6) Uani d . 1
H H7 0.1814 0.1555 0.4547 0.054 Uiso calc R 1
C C8 0.27348(16) -0.09821(16) 0.21078(12) 0.0438(5) Uani d . 1
H H8A 0.2305 -0.1549 0.2029 0.053 Uiso calc R 1
H H8B 0.3358 -0.118 0.1941 0.053 Uiso calc R 1
C C9 0.23958(16) -0.00670(13) 0.17034(13) 0.0363(5) Uani d . 1
C C10 0.13978(14) 0.13215(15) 0.16639(13) 0.0399(5) Uani d . 1
H H10 0.0952 0.1739 0.1881 0.048 Uiso calc R 1
C C11 0.16657(16) 0.15471(16) 0.09881(13) 0.0462(6) Uani d . 1
H H11 0.1397 0.2097 0.0752 0.055 Uiso calc R 1
C C12 0.23367(16) 0.09489(17) 0.06657(13) 0.0494(6) Uani d . 1
H H12 0.2533 0.1091 0.021 0.059 Uiso calc R 1
C C13 0.27140(17) 0.01366(15) 0.10269(13) 0.0435(6) Uani d . 1
H H13 0.3177 -0.0272 0.0821 0.052 Uiso calc R 1
C C14 -0.01738(14) 0.17727(15) 0.35275(12) 0.0412(5) Uani d . 1
C C15 -0.02220(14) 0.15116(13) 0.42746(12) 0.0369(5) Uani d . 1
C C16 -0.02823(14) 0.13267(14) 0.48872(12) 0.0345(5) Uani d . 1
C C17 -0.03689(14) 0.11365(13) 0.56417(12) 0.0339(5) Uani d . 1

loop_
_atom_site_aniso_label
_atom_site_aniso_U_11
_atom_site_aniso_U_22
_atom_site_aniso_U_33
_atom_site_aniso_U_12
_atom_site_aniso_U_13
_atom_site_aniso_U_23
Mn1 0.0318(2) 0.0296(2) 0.0318(3) 0.00139(11) 0.00401(12) 0.00187(12)
O1 0.0489(9) 0.0462(8) 0.0344(10) 0.0152(7) 0.0116(7) 0.0043(7)
O2 0.1147(17) 0.0983(14) 0.0661(14) 0.0734(13) 0.0442(12) 0.0487(12)
O3 0.0490(9) 0.0740(11) 0.0434(12) -0.0230(8) -0.0019(8) -0.0009(8)
O4 0.0406(8) 0.0404(8) 0.0335(9) -0.0094(6) 0.0022(6) 0.0045(6)
O5 0.0612(10) 0.0489(9) 0.0399(12) -0.0158(7) 0.0051(8) -0.0111(7)
N1 0.0417(10) 0.0346(9) 0.0429(12) 0.0073(7) 0.0067(8) 0.0041(8)
N2 0.0376(9) 0.0322(8) 0.0483(13) -0.0026(7) 0.0031(8) 0.0040(8)
N3 0.0430(10) 0.0326(9) 0.0384(11) 0.0046(7) 0.0103(8) 0.0005(8)
C1 0.0722(18) 0.0479(14) 0.0645(19) 0.0255(12) 0.0056(13) 0.0140(12)
C2 0.0348(15) 0.0686(19) 0.053(2) 0.0032(9) 0.0072(11) -0.0028(12)
C3 0.0371(11) 0.0416(12) 0.0538(17) -0.0057(9) 0.0036(10) 0.0055(11)
C4 0.0392(13) 0.0579(15) 0.082(2) -0.0046(11) -0.0081(12) -0.0027(15)
C5 0.0586(16) 0.0539(14) 0.077(2) -0.0121(12) -0.0216(14) -0.0036(14)
C6 0.0667(16) 0.0384(12) 0.0575(18) -0.0087(11) -0.0050(13) -0.0042(11)
C7 0.0486(13) 0.0353(11) 0.0505(16) -0.0032(9) 0.0037(11) -0.0004(10)
C8 0.0480(12) 0.0349(11) 0.0485(16) 0.0093(9) 0.0113(10) -0.0034(10)
C9 0.0377(12) 0.0323(11) 0.0390(15) -0.0005(8) 0.0077(10) -0.0040(8)
C10 0.0447(12) 0.0348(11) 0.0401(15) 0.0063(8) 0.0076(9) 0.0035(10)
C11 0.0499(13) 0.0426(12) 0.0461(16) 0.0010(10) 0.0023(11) 0.0101(11)
C12 0.0515(13) 0.0531(13) 0.0436(16) -0.0045(10) 0.0096(11) 0.0042(11)
C13 0.0454(13) 0.0433(12) 0.0419(17) -0.0016(9) 0.0138(11) -0.0060(10)
C14 0.0442(12) 0.0400(11) 0.0392(15) 0.0129(9) 0.0129(10) 0.0148(10)
C15 0.0371(11) 0.0287(10) 0.0448(16) 0.0075(8) 0.0096(10) 0.0038(10)
C16 0.0349(10) 0.0316(10) 0.0372(15) -0.0008(8) 0.0052(9) 0.0037(9)
C17 0.0356(11) 0.0289(9) 0.0372(13) 0.0014(8) 0.0038(9) 0.0017(8)

loop_
_atom_type_symbol
_atom_type_description
_atom_type_scat_dispersion_real
_atom_type_scat_dispersion_imag
_atom_type_scat_source
C C 0.0033 0.0016 'International Tables Vol C Tables 4.2.6.8 and 6.1.1.4'
H H 0.0000 0.0000 'International Tables Vol C Tables 4.2.6.8 and 6.1.1.4'
N N 0.0061 0.0033 'International Tables Vol C Tables 4.2.6.8 and 6.1.1.4'
O O 0.0106 0.0060 'International Tables Vol C Tables 4.2.6.8 and 6.1.1.4'
Mn Mn 0.3368 0.7283 'International Tables Vol C Tables 4.2.6.8 and 6.1.1.4'

loop_
_geom_angle_atom_site_label_1
_geom_angle_atom_site_label_2
_geom_angle_atom_site_label_3
_geom_angle_site_symmetry_1
_geom_angle_site_symmetry_3
_geom_angle
O1 Mn1 O4 . . 101.51(5)
O1 Mn1 O5 . . 100.95(6)
O4 Mn1 O5 . . 84.42(6)
O1 Mn1 N3 . . 86.78(6)
O4 Mn1 N3 . . 169.69(6)
O5 Mn1 N3 . . 88.01(7)
O1 Mn1 N2 . . 100.33(6)
O4 Mn1 N2 . . 80.29(6)
O5 Mn1 N2 . . 155.87(6)
N3 Mn1 N2 . . 104.45(6)
O1 Mn1 N1 . . 155.89(6)
O4 Mn1 N1 . . 100.44(6)
O5 Mn1 N1 . . 90.97(6)
N3 Mn1 N1 . . 72.64(6)
N2 Mn1 N1 . . 73.73(6)
C14 O1 Mn1 . . 142.70(14)
C17 O4 Mn1 5_556 . 129.89(14)
Mn1 O5 H5A . . 104.9(18)
Mn1 O5 H5B . . 141.1(17)
H5A O5 H5B . . 108.(2)
C2 N1 C1 . . 111.2(2)
C2 N1 C8 . . 109.76(19)
C1 N1 C8 . . 110.28(18)
C2 N1 Mn1 . . 107.97(13)
C1 N1 Mn1 . . 110.60(13)
C8 N1 Mn1 . . 106.93(12)
C7 N2 C3 . . 117.4(2)
C7 N2 Mn1 . . 125.75(14)
C3 N2 Mn1 . . 114.85(15)
C10 N3 C9 . . 117.58(19)
C10 N3 Mn1 . . 126.86(14)
C9 N3 Mn1 . . 115.56(14)
N1 C1 H1A . . 109.5
N1 C1 H1B . . 109.5
H1A C1 H1B . . 109.5
N1 C1 H1C . . 109.5
H1A C1 H1C . . 109.5
H1B C1 H1C . . 109.5
N1 C2 C3 . . 111.1(2)
N1 C2 H2A . . 109.4
C3 C2 H2A . . 109.4
N1 C2 H2B . . 109.4
C3 C2 H2B . . 109.4
H2A C2 H2B . . 108.0
N2 C3 C4 . . 121.8(2)
N2 C3 C2 . . 115.7(2)
C4 C3 C2 . . 122.5(2)
C5 C4 C3 . . 119.6(2)
C5 C4 H4 . . 120.2
C3 C4 H4 . . 120.2
C4 C5 C6 . . 119.1(2)
C4 C5 H5 . . 120.4
C6 C5 H5 . . 120.4
C5 C6 C7 . . 118.6(2)
C5 C6 H6 . . 120.7
C7 C6 H6 . . 120.7
N2 C7 C6 . . 123.4(2)
N2 C7 H7 . . 118.3
C6 C7 H7 . . 118.3
N1 C8 C9 . . 110.80(17)
N1 C8 H8A . . 109.5
C9 C8 H8A . . 109.5
N1 C8 H8B . . 109.5
C9 C8 H8B . . 109.5
H8A C8 H8B . . 108.1
N3 C9 C13 . . 122.0(2)
N3 C9 C8 . . 116.3(2)
C13 C9 C8 . . 121.69(19)
N3 C10 C11 . . 123.2(2)
N3 C10 H10 . . 118.4
C11 C10 H10 . . 118.4
C10 C11 C12 . . 119.0(2)
C10 C11 H11 . . 120.5
C12 C11 H11 . . 120.5
C11 C12 C13 . . 119.0(2)
C11 C12 H12 . . 120.5
C13 C12 H12 . . 120.5
C12 C13 C9 . . 119.2(2)
C12 C13 H13 . . 120.4
C9 C13 H13 . . 120.4
O2 C14 O1 . . 125.8(2)
O2 C14 C15 . . 116.06(19)
O1 C14 C15 . . 118.17(17)
C16 C15 C14 . . 177.7(2)
C15 C16 C17 . . 178.0(2)
O3 C17 O4 . 5_556 126.9(2)
O3 C17 C16 . . 116.72(18)
O4 C17 C16 5_556 . 116.40(18)

loop_
_geom_bond_atom_site_label_1
_geom_bond_atom_site_label_2
_geom_bond_site_symmetry_2
_geom_bond_distance
Mn1 O1 . 2.1129(14)
Mn1 O4 . 2.1638(14)
Mn1 O5 . 2.1942(16)
Mn1 N3 . 2.3016(18)
Mn1 N2 . 2.3170(18)
Mn1 N1 . 2.3238(16)
O1 C14 . 1.251(2)
O2 C14 . 1.232(2)
O3 C17 . 1.245(2)
O4 C17 5_556 1.250(2)
O5 H5A . 0.92(3)
O5 H5B . 0.94(3)
N1 C2 . 1.469(3)
N1 C1 . 1.472(3)
N1 C8 . 1.476(3)
N2 C7 . 1.345(3)
N2 C3 . 1.346(3)
N3 C10 . 1.343(3)
N3 C9 . 1.347(3)
C1 H1A . 0.96
C1 H1B . 0.96
C1 H1C . 0.96
C2 C3 . 1.506(4)
C2 H2A . 0.97
C2 H2B . 0.97
C3 C4 . 1.383(3)
C4 C5 . 1.368(4)
C4 H4 . 0.93
C5 C6 . 1.370(4)
C5 H5 . 0.93
C6 C7 . 1.372(3)
C6 H6 . 0.93
C7 H7 . 0.93
C8 C9 . 1.503(3)
C8 H8A . 0.97
C8 H8B . 0.97
C9 C13 . 1.389(3)
C10 C11 . 1.372(3)
C10 H10 . 0.93
C11 C12 . 1.373(3)
C11 H11 . 0.93
C12 C13 . 1.374(3)
C12 H12 . 0.93
C13 H13 . 0.93
C14 C15 . 1.464(3)
C15 C16 . 1.194(3)
C16 C17 . 1.462(3)
C17 O4 5_556 1.250(2)
